data_7213878
loop_
_publ_author_name
'Bacchi, A.'
'Cantoni, G.'
'Crocco, D.'
'Granelli, M.'
'Pagano, P.'
'Pelagatti, P.'

_publ_section_title
;
 Hydrogen-bond networks in polymorphs and solvates of metallorganic
 complexes containing ruthenium and aminoamide ligands
;
_journal_issue 6
_journal_name_full CrystEngComm
_journal_page_first 1001
_journal_paper_doi 10.1039/c3ce41920g
_journal_volume 16
_journal_year 2014
_chemical_formula_sum 'C17 H22 Cl2 N2 O Ru'
_chemical_formula_weight 442.34
_chemical_name_systematic
; 
 ? 
;
_space_group_IT_number 1
_symmetry_cell_setting triclinic
_symmetry_space_group_name_Hall 'P 1'
_symmetry_space_group_name_H-M 'P 1'
_atom_sites_solution_hydrogens geom
_atom_sites_solution_primary direct
_atom_sites_solution_secondary difmap
_audit_creation_method SHELXL-97
_cell_angle_alpha 74.260(10)
_cell_angle_beta 69.800(10)
_cell_angle_gamma 89.740(10)
_cell_formula_units_Z 2
_cell_length_a 8.723(9)
_cell_length_b 9.227(9)
_cell_length_c 12.620(10)
_cell_measurement_reflns_used 700
_cell_measurement_temperature 293(2)
_cell_measurement_theta_max 22
_cell_measurement_theta_min 2
_cell_volume 913.0(15)
_computing_structure_refinement 'SHELXL-97 (Sheldrick, 1997)'
_computing_structure_solution 'SHELXS-97 (Sheldrick, 1990)'
_diffrn_ambient_temperature 293(2)
_diffrn_detector_area_resol_mean 8.2
_diffrn_measured_fraction_theta_full 0.990
_diffrn_measured_fraction_theta_max 0.990
_diffrn_measurement_device_type diffractometer
_diffrn_measurement_method '\w scan'
_diffrn_radiation_monochromator graphite
_diffrn_radiation_source 'fine-focus sealed tube'
_diffrn_radiation_type MoK\a
_diffrn_radiation_wavelength 0.71073
_diffrn_reflns_av_R_equivalents 0.0754
_diffrn_reflns_av_sigmaI/netI 0.1003
_diffrn_reflns_limit_h_max 7
_diffrn_reflns_limit_h_min -7
_diffrn_reflns_limit_k_max 8
_diffrn_reflns_limit_k_min -8
_diffrn_reflns_limit_l_max 11
_diffrn_reflns_limit_l_min -11
_diffrn_reflns_number 4107
_diffrn_reflns_theta_full 18.93
_diffrn_reflns_theta_max 18.93
_diffrn_reflns_theta_min 1.80
_exptl_absorpt_coefficient_mu 1.156
_exptl_absorpt_correction_T_max 1.0
_exptl_absorpt_correction_T_min 0.482310
_exptl_absorpt_correction_type multi-scan
_exptl_absorpt_process_details SADABS
_exptl_crystal_colour orange
_exptl_crystal_density_diffrn 1.609
_exptl_crystal_density_method 'not measured'
_exptl_crystal_description prism
_exptl_crystal_F_000 448
_exptl_crystal_size_max 0.07
_exptl_crystal_size_mid 0.06
_exptl_crystal_size_min 0.02
_refine_diff_density_max 2.171
_refine_diff_density_min -1.314
_refine_diff_density_rms 0.307
_refine_ls_abs_structure_details 'Flack H D (1983), Acta Cryst. A39, 876-881'
_refine_ls_abs_structure_Flack 0.3(3)
_refine_ls_extinction_method none
_refine_ls_goodness_of_fit_ref 1.500
_refine_ls_hydrogen_treatment mixed
_refine_ls_matrix_type full
_refine_ls_number_parameters 167
_refine_ls_number_reflns 2816
_refine_ls_number_restraints 74
_refine_ls_restrained_S_all 1.494
_refine_ls_R_factor_all 0.1761
_refine_ls_R_factor_gt 0.1265
_refine_ls_shift/su_max 0.008
_refine_ls_shift/su_mean 0.002
_refine_ls_structure_factor_coef Fsqd
_refine_ls_weighting_details 'calc w=1/[\s^2^(Fo^2^)+(0.2000P)^2^+0.0000P] where P=(Fo^2^+2Fc^2^)/3'
_refine_ls_weighting_scheme calc
_refine_ls_wR_factor_gt 0.3327
_refine_ls_wR_factor_ref 0.3864
_reflns_number_gt 2038
_reflns_number_total 2816
_reflns_threshold_expression >2sigma(I)
_cod_data_source_file c3ce41920g.txt
_cod_data_source_block 1beta
_cod_original_sg_symbol_H-M p1
_cod_database_code 7213878

loop_
_symmetry_equiv_pos_as_xyz
'x, y, z'

loop_
_atom_site_label
_atom_site_type_symbol
_atom_site_fract_x
_atom_site_fract_y
_atom_site_fract_z
_atom_site_U_iso_or_equiv
_atom_site_adp_type
_atom_site_occupancy
_atom_site_symmetry_multiplicity
_atom_site_calc_flag
_atom_site_refinement_flags
Ru1 Ru 0.3194(4) 0.4309(4) 0.8592(3) 0.0397(17) Uani 1 1 d U
Cl1 Cl 0.2128(17) 0.2912(18) 1.0692(14) 0.043(4) Uani 1 1 d U
Cl2 Cl 0.296(3) 0.650(2) 0.9179(16) 0.076(7) Uani 1 1 d DU
N1 N 0.577(5) 0.448(5) 0.864(4) 0.058(12) Uiso 1 1 d U
H1A H 0.6198 0.5452 0.8286 0.070 Uiso 1 1 calc R
H1B H 0.5670 0.4282 0.9404 0.070 Uiso 1 1 calc R
O1 O 1.158(5) 0.191(5) 0.514(4) 0.095(13) Uiso 1 1 d U
N2 N 1.027(6) -0.041(5) 0.659(4) 0.082(15) Uiso 1 1 d U
H2A H 1.0963 -0.0922 0.6205 0.098 Uiso 1 1 calc R
H2B H 0.9497 -0.0875 0.7239 0.098 Uiso 1 1 calc R
C1 C 0.279(6) 0.081(3) 0.867(5) 0.10(2) Uiso 1 1 d DU
H1C H 0.2502 0.0642 0.9506 0.143 Uiso 1 1 calc .
H1D H 0.3869 0.0521 0.8347 0.143 Uiso 1 1 calc .
H1E H 0.2012 0.0227 0.8533 0.143 Uiso 1 1 calc .
C2 C 0.276(3) 0.249(2) 0.809(2) 0.031(11) Uiso 1 1 d GDU
C3 C 0.137(3) 0.323(3) 0.848(3) 0.105(19) Uiso 1 1 d GDU
H3 H 0.0420 0.2688 0.9061 0.126 Uiso 1 1 calc R
C4 C 0.141(3) 0.478(3) 0.799(3) 0.091(17) Uiso 1 1 d GU
H4 H 0.0482 0.5274 0.8249 0.110 Uiso 1 1 calc R
C5 C 0.283(4) 0.559(2) 0.712(3) 0.055(13) Uiso 1 1 d GDU
C6 C 0.422(3) 0.485(3) 0.673(2) 0.056(17) Uiso 1 1 d GU
H6 H 0.5174 0.5392 0.6147 0.068 Uiso 1 1 calc R
C7 C 0.418(3) 0.330(3) 0.722(2) 0.027(11) Uiso 1 1 d GDU
H7 H 0.5112 0.2806 0.6959 0.032 Uiso 1 1 calc R
C8 C 0.278(5) 0.728(3) 0.666(5) 0.092(18) Uiso 1 1 d DU
H8 H 0.2473 0.7438 0.5957 0.111 Uiso 1 1 calc R
C9 C 0.145(8) 0.786(6) 0.753(10) 0.33(6) Uiso 1 1 d DU
H9A H 0.1886 0.8773 0.7600 0.494 Uiso 1 1 calc .
H9B H 0.1086 0.7112 0.8285 0.494 Uiso 1 1 calc .
H9C H 0.0548 0.8070 0.7264 0.494 Uiso 1 1 calc .
C10 C 0.441(6) 0.817(4) 0.626(5) 0.08(2) Uiso 1 1 d DU
H10A H 0.4740 0.8702 0.5437 0.114 Uiso 1 1 calc .
H10B H 0.5209 0.7500 0.6391 0.114 Uiso 1 1 calc .
H10C H 0.4315 0.8889 0.6703 0.114 Uiso 1 1 calc .
C11 C 0.691(4) 0.356(4) 0.813(3) 0.068(14) Uiso 1 1 d GU
C12 C 0.692(4) 0.202(4) 0.863(2) 0.057(13) Uiso 1 1 d GU
H12 H 0.6168 0.1536 0.9380 0.068 Uiso 1 1 calc R
C13 C 0.807(4) 0.121(3) 0.802(3) 0.068(15) Uiso 1 1 d GU
H13 H 0.8078 0.0179 0.8358 0.081 Uiso 1 1 calc R
C14 C 0.919(4) 0.193(4) 0.691(3) 0.039(13) Uiso 1 1 d GU
C15 C 0.918(4) 0.347(4) 0.641(2) 0.074(19) Uiso 1 1 d GU
H15 H 0.9931 0.3953 0.5661 0.088 Uiso 1 1 calc R
C16 C 0.803(5) 0.428(3) 0.702(3) 0.064(14) Uiso 1 1 d GU
H16 H 0.8021 0.5311 0.6683 0.076 Uiso 1 1 calc R
C17 C 1.039(7) 0.114(7) 0.616(5) 0.065(14) Uiso 1 1 d U
Ru1' Ru -0.3160(5) 0.5686(4) 0.1304(4) 0.0407(17) Uani 1 1 d U
Cl1' Cl -0.221(3) 0.707(2) -0.0772(17) 0.083(7) Uani 1 1 d U
Cl2' Cl -0.280(3) 0.337(2) 0.0690(17) 0.086(8) Uani 1 1 d DU
N1' N -0.045(5) 0.562(5) 0.114(4) 0.058(12) Uiso 1 1 d U
H1'1 H -0.0273 0.4642 0.1376 0.070 Uiso 1 1 calc R
H1'2 H 0.0169 0.5975 0.0366 0.070 Uiso 1 1 calc R
N2' N 0.181(7) 1.027(6) 0.335(5) 0.105(18) Uiso 1 1 d U
H2'1 H 0.2023 1.0823 0.3740 0.126 Uiso 1 1 calc R
H2'2 H 0.1694 1.0682 0.2688 0.126 Uiso 1 1 calc R
O1' O 0.178(4) 0.805(4) 0.472(3) 0.066(10) Uiso 1 1 d U
C1' C -0.366(10) 0.922(3) 0.127(7) 0.14(3) Uiso 1 1 d DU
H1'3 H -0.2785 0.9522 0.1482 0.209 Uiso 1 1 calc .
H1'4 H -0.4593 0.9758 0.1548 0.209 Uiso 1 1 calc .
H1'5 H -0.3307 0.9459 0.0424 0.209 Uiso 1 1 calc .
C2' C -0.414(4) 0.753(2) 0.181(2) 0.044(12) Uiso 1 1 d GDU
C3' C -0.519(4) 0.679(3) 0.147(3) 0.084(16) Uiso 1 1 d GDU
H3' H -0.5576 0.7319 0.0893 0.101 Uiso 1 1 calc R
C4' C -0.567(4) 0.525(3) 0.201(3) 0.080(16) Uiso 1 1 d GU
H4' H -0.6378 0.4753 0.1779 0.096 Uiso 1 1 calc R
C5' C -0.510(4) 0.445(2) 0.287(3) 0.071(14) Uiso 1 1 d GDU
C6' C -0.404(4) 0.520(3) 0.321(2) 0.031(13) Uiso 1 1 d GU
H6' H -0.3660 0.4663 0.3795 0.037 Uiso 1 1 calc R
C7' C -0.356(4) 0.673(3) 0.268(3) 0.042(12) Uiso 1 1 d GDU
H7' H -0.2859 0.7229 0.2909 0.050 Uiso 1 1 calc R
C8' C -0.551(5) 0.277(3) 0.338(4) 0.087(17) Uiso 1 1 d DU
H8' H -0.6591 0.2622 0.4012 0.105 Uiso 1 1 calc R
C9' C -0.574(5) 0.202(5) 0.252(4) 0.29(6) Uiso 1 1 d DU
H9'1 H -0.6883 0.1879 0.2652 0.440 Uiso 1 1 calc .
H9'2 H -0.5299 0.1057 0.2627 0.440 Uiso 1 1 calc .
H9'3 H -0.5166 0.2649 0.1732 0.440 Uiso 1 1 calc .
C10' C -0.437(7) 0.201(5) 0.396(5) 0.08(2) Uiso 1 1 d DU
H10D H -0.3256 0.2319 0.3437 0.125 Uiso 1 1 calc .
H10E H -0.4582 0.0933 0.4160 0.125 Uiso 1 1 calc .
H10F H -0.4539 0.2297 0.4671 0.125 Uiso 1 1 calc .
C11' C 0.010(4) 0.643(4) 0.177(3) 0.063(13) Uiso 1 1 d GU
C12' C 0.058(5) 0.798(4) 0.130(2) 0.076(15) Uiso 1 1 d GU
H12' H 0.0549 0.8492 0.0569 0.091 Uiso 1 1 calc R
C13' C 0.110(5) 0.875(3) 0.194(3) 0.073(16) Uiso 1 1 d GU
H13' H 0.1422 0.9786 0.1631 0.088 Uiso 1 1 calc R
C14' C 0.115(4) 0.798(3) 0.304(3) 0.039(13) Uiso 1 1 d GU
C15' C 0.067(3) 0.644(3) 0.350(2) 0.012(11) Uiso 1 1 d GU
H15' H 0.0703 0.5923 0.4236 0.014 Uiso 1 1 calc R
C16' C 0.015(4) 0.566(3) 0.286(3) 0.048(12) Uiso 1 1 d GU
H16' H -0.0170 0.4629 0.3174 0.058 Uiso 1 1 calc R
C17' C 0.164(6) 0.874(6) 0.378(4) 0.046(12) Uiso 1 1 d U

loop_
_atom_site_aniso_label
_atom_site_aniso_U_11
_atom_site_aniso_U_22
_atom_site_aniso_U_33
_atom_site_aniso_U_23
_atom_site_aniso_U_13
_atom_site_aniso_U_12
Ru1 0.040(4) 0.065(4) 0.024(3) -0.031(3) -0.010(2) 0.003(3)
Cl1 0.040(8) 0.031(7) 0.042(6) -0.019(6) 0.013(6) 0.014(6)
Cl2 0.15(2) 0.041(8) 0.056(13) -0.029(8) -0.053(13) 0.034(12)
Ru1' 0.038(4) 0.033(3) 0.054(4) -0.027(3) -0.009(3) 0.015(3)
Cl1' 0.15(2) 0.052(10) 0.061(9) -0.004(9) -0.059(12) 0.002(11)
Cl2' 0.13(2) 0.038(9) 0.063(14) -0.037(9) 0.012(12) -0.005(12)

loop_
_atom_type_symbol
_atom_type_description
_atom_type_scat_dispersion_real
_atom_type_scat_dispersion_imag
_atom_type_scat_source
C C 0.0033 0.0016 'International Tables Vol C Tables 4.2.6.8 and 6.1.1.4'
H H 0.0000 0.0000 'International Tables Vol C Tables 4.2.6.8 and 6.1.1.4'
N N 0.0061 0.0033 'International Tables Vol C Tables 4.2.6.8 and 6.1.1.4'
O O 0.0106 0.0060 'International Tables Vol C Tables 4.2.6.8 and 6.1.1.4'
Cl Cl 0.1484 0.1585 'International Tables Vol C Tables 4.2.6.8 and 6.1.1.4'
Ru Ru -1.2594 0.8363 'International Tables Vol C Tables 4.2.6.8 and 6.1.1.4'

loop_
_geom_angle_atom_site_label_1
_geom_angle_atom_site_label_2
_geom_angle_atom_site_label_3
_geom_angle
C4 Ru1 C3 41.4(9)
C4 Ru1 C5 40.6(8)
C3 Ru1 C5 74.0(13)
C4 Ru1 C2 74.1(12)
C3 Ru1 C2 40.7(8)
C5 Ru1 C2 86.3(11)
C4 Ru1 C6 72.5(12)
C3 Ru1 C6 86.3(11)
C5 Ru1 C6 39.2(7)
C2 Ru1 C6 71.3(10)
C4 Ru1 C7 86.3(11)
C3 Ru1 C7 72.7(10)
C5 Ru1 C7 71.2(11)
C2 Ru1 C7 39.4(6)
C6 Ru1 C7 38.7(7)
C4 Ru1 N1 158(2)
C3 Ru1 N1 152.5(19)
C5 Ru1 N1 118(2)
C2 Ru1 N1 112.5(19)
C6 Ru1 N1 89.7(19)
C7 Ru1 N1 87.3(19)
C4 Ru1 Cl2 91.1(14)
C3 Ru1 Cl2 123.4(14)
C5 Ru1 Cl2 86.1(13)
C2 Ru1 Cl2 164.1(14)
C6 Ru1 Cl2 110.3(12)
C7 Ru1 Cl2 147.8(12)
N1 Ru1 Cl2 83.4(17)
C4 Ru1 Cl1 110.4(14)
C3 Ru1 Cl1 85.8(14)
C5 Ru1 Cl1 149.8(14)
C2 Ru1 Cl1 92.9(11)
C6 Ru1 Cl1 162.9(11)
C7 Ru1 Cl1 124.2(11)
N1 Ru1 Cl1 90.2(16)
Cl2 Ru1 Cl1 86.6(8)
C11 N1 Ru1 118(4)
C11 N1 H1A 107.9
Ru1 N1 H1A 107.9
C11 N1 H1B 107.9
Ru1 N1 H1B 107.9
H1A N1 H1B 107.2
C17 N2 H2A 120.0
C17 N2 H2B 120.0
H2A N2 H2B 120.0
C2 C1 H1C 109.4
C2 C1 H1D 109.5
H1C C1 H1D 109.5
C2 C1 H1E 109.5
H1C C1 H1E 109.5
H1D C1 H1E 109.5
C3 C2 C7 120.0
C3 C2 C1 120.9(16)
C7 C2 C1 119.0(16)
C3 C2 Ru1 67.1(15)
C7 C2 Ru1 73.0(15)
C1 C2 Ru1 129(5)
C2 C3 C4 120.0
C2 C3 Ru1 72.2(14)
C4 C3 Ru1 69.5(15)
C2 C3 H3 120.0
C4 C3 H3 120.0
Ru1 C3 H3 131.1
C5 C4 C3 120.0
C5 C4 Ru1 72.4(15)
C3 C4 Ru1 69.1(15)
C5 C4 H4 120.0
C3 C4 H4 120.0
Ru1 C4 H4 131.2
C4 C5 C6 120.0
C4 C5 C8 118(3)
C6 C5 C8 122(3)
C4 C5 Ru1 67.0(15)
C6 C5 Ru1 72.8(14)
C8 C5 Ru1 132(4)
C5 C6 C7 120.0
C5 C6 Ru1 67.9(14)
C7 C6 Ru1 70.5(13)
C5 C6 H6 120.0
C7 C6 H6 120.0
Ru1 C6 H6 135.2
C6 C7 C2 120.0
C6 C7 Ru1 70.8(14)
C2 C7 Ru1 67.7(15)
C6 C7 H7 120.0
C2 C7 H7 120.0
Ru1 C7 H7 135.1
C10 C8 C9 112(3)
C10 C8 C5 113(3)
C9 C8 C5 112(3)
C10 C8 H8 106.6
C9 C8 H8 106.7
C5 C8 H8 106.6
C8 C9 H9A 109.6
C8 C9 H9B 109.5
H9A C9 H9B 109.5
C8 C9 H9C 109.5
H9A C9 H9C 109.5
H9B C9 H9C 109.4
C8 C10 H10A 109.5
C8 C10 H10B 109.5
H10A C10 H10B 109.6
C8 C10 H10C 109.4
H10A C10 H10C 109.4
H10B C10 H10C 109.4
C12 C11 C16 120.0
C12 C11 N1 126(4)
C16 C11 N1 114(4)
C11 C12 C13 120.0
C11 C12 H12 120.0
C13 C12 H12 120.0
C12 C13 C14 120.0
C12 C13 H13 120.0
C14 C13 H13 120.0
C15 C14 C13 120.0
C15 C14 C17 117(5)
C13 C14 C17 123(5)
C14 C15 C16 120.0
C14 C15 H15 120.0
C16 C15 H15 120.0
C15 C16 C11 120.0
C15 C16 H16 120.0
C11 C16 H16 120.0
O1 C17 N2 122(8)
O1 C17 C14 121(7)
N2 C17 C14 117(7)
C3' Ru1' C4' 40.0(9)
C3' Ru1' C2' 40.0(8)
C4' Ru1' C2' 71.8(13)
C3' Ru1' C5' 70.9(13)
C4' Ru1' C5' 38.7(8)
C2' Ru1' C5' 83.0(11)
C3' Ru1' C7' 70.8(11)
C4' Ru1' C7' 83.0(11)
C2' Ru1' C7' 38.6(7)
C5' Ru1' C7' 68.4(10)
C3' Ru1' C6' 83.0(11)
C4' Ru1' C6' 69.2(12)
C2' Ru1' C6' 69.2(10)
C5' Ru1' C6' 37.5(7)
C7' Ru1' C6' 37.5(6)
C3' Ru1' N1' 150.8(19)
C4' Ru1' N1' 161(2)
C2' Ru1' N1' 112.0(19)
C5' Ru1' N1' 122.1(19)
C7' Ru1' N1' 89.1(18)
C6' Ru1' N1' 94.0(19)
C3' Ru1' Cl1' 86.7(15)
C4' Ru1' Cl1' 111.6(15)
C2' Ru1' Cl1' 92.9(13)
C5' Ru1' Cl1' 149.7(14)
C7' Ru1' Cl1' 123.9(12)
C6' Ru1' Cl1' 161.1(12)
N1' Ru1' Cl1' 87.3(16)
C3' Ru1' Cl2' 123.4(14)
C4' Ru1' Cl2' 92.5(14)
C2' Ru1' Cl2' 163.2(15)
C5' Ru1' Cl2' 88.4(13)
C7' Ru1' Cl2' 147.9(12)
C6' Ru1' Cl2' 111.5(12)
N1' Ru1' Cl2' 84.8(16)
Cl1' Ru1' Cl2' 87.3(10)
C11' N1' Ru1' 117(4)
C11' N1' H1'1 108.2
Ru1' N1' H1'1 108.2
C11' N1' H1'2 108.2
Ru1' N1' H1'2 108.2
H1'1 N1' H1'2 107.3
C17' N2' H2'1 120.0
C17' N2' H2'2 120.0
H2'1 N2' H2'2 120.0
C2' C1' H1'3 109.5
C2' C1' H1'4 109.5
H1'3 C1' H1'4 109.5
C2' C1' H1'5 109.5
H1'3 C1' H1'5 109.4
H1'4 C1' H1'5 109.5
C3' C2' C7' 120.0
C3' C2' C1' 120.1(16)
C7' C2' C1' 119.8(16)
C3' C2' Ru1' 68.2(17)
C7' C2' Ru1' 74.1(15)
C1' C2' Ru1' 133(6)
C4' C3' C2' 120.0
C4' C3' Ru1' 71.6(16)
C2' C3' Ru1' 71.8(16)
C4' C3' H3' 120.0
C2' C3' H3' 120.0
Ru1' C3' H3' 128.8
C3' C4' C5' 120.0
C3' C4' Ru1' 68.3(15)
C5' C4' Ru1' 74.0(15)
C3' C4' H4' 120.0
C5' C4' H4' 120.0
Ru1' C4' H4' 130.1
C4' C5' C6' 120.0
C4' C5' C8' 119(3)
C6' C5' C8' 120(3)
C4' C5' Ru1' 67.3(15)
C6' C5' Ru1' 73.0(15)
C8' C5' Ru1' 128(3)
C7' C6' C5' 120.0
C7' C6' Ru1' 69.7(15)
C5' C6' Ru1' 69.5(16)
C7' C6' H6' 120.0
C5' C6' H6' 120.0
Ru1' C6' H6' 134.2
C6' C7' C2' 120.0
C6' C7' Ru1' 72.8(15)
C2' C7' Ru1' 67.3(15)
C6' C7' H7' 120.0
C2' C7' H7' 120.0
Ru1' C7' H7' 132.9
C9' C8' C10' 113(3)
C9' C8' C5' 113(3)
C10' C8' C5' 113(3)
C9' C8' H8' 105.7
C10' C8' H8' 105.7
C5' C8' H8' 105.7
C8' C9' H9'1 109.5
C8' C9' H9'2 109.4
H9'1 C9' H9'2 109.4
C8' C9' H9'3 109.5
H9'1 C9' H9'3 109.6
H9'2 C9' H9'3 109.4
C8' C10' H10D 109.5
C8' C10' H10E 109.6
H10D C10' H10E 109.6
C8' C10' H10F 109.4
H10D C10' H10F 109.4
H10E C10' H10F 109.4
C12' C11' C16' 120.0
C12' C11' N1' 121(4)
C16' C11' N1' 119(4)
C11' C12' C13' 120.0
C11' C12' H12' 120.0
C13' C12' H12' 120.0
C14' C13' C12' 120.0
C14' C13' H13' 120.0
C12' C13' H13' 120.0
C13' C14' C15' 120.0
C13' C14' C17' 123(4)
C15' C14' C17' 117(4)
C16' C15' C14' 120.0
C16' C15' H15' 120.0
C14' C15' H15' 120.0
C15' C16' C11' 120.0
C15' C16' H16' 120.0
C11' C16' H16' 120.0
O1' C17' N2' 125(7)
O1' C17' C14' 122(6)
N2' C17' C14' 112(6)

loop_
_geom_bond_atom_site_label_1
_geom_bond_atom_site_label_2
_geom_bond_distance
Ru1 C4 1.97(4)
Ru1 C3 1.96(4)
Ru1 C5 2.04(4)
Ru1 C2 2.03(4)
Ru1 C6 2.10(4)
Ru1 C7 2.10(4)
Ru1 N1 2.28(6)
Ru1 Cl2 2.32(2)
Ru1 Cl1 2.45(2)
N1 C11 1.41(7)
N1 H1A 0.9700
N1 H1B 0.9700
O1 C17 1.36(9)
N2 C17 1.38(10)
N2 H2A 0.8600
N2 H2B 0.8600
C1 C2 1.526(18)
C1 H1C 0.9603
C1 H1D 0.9600
C1 H1E 0.9597
C2 C3 1.3900
C2 C7 1.3900
C3 C4 1.3900
C3 H3 0.9300
C4 C5 1.3900
C4 H4 0.9300
C5 C6 1.3900
C5 C8 1.52(3)
C6 C7 1.3900
C6 H6 0.9300
C7 H7 0.9300
C8 C10 1.50(3)
C8 C9 1.51(3)
C8 H8 0.9800
C9 H9A 0.9590
C9 H9B 0.9607
C9 H9C 0.9606
C10 H10A 0.9595
C10 H10B 0.9592
C10 H10C 0.9612
C11 C12 1.3900
C11 C16 1.3900
C12 C13 1.3900
C12 H12 0.9300
C13 C14 1.3900
C13 H13 0.9300
C14 C15 1.3900
C14 C17 1.48(9)
C15 C16 1.3900
C15 H15 0.9300
C16 H16 0.9300
Ru1' C3' 2.01(5)
Ru1' C4' 2.05(5)
Ru1' C2' 2.06(4)
Ru1' C5' 2.14(5)
Ru1' C7' 2.14(4)
Ru1' C6' 2.18(4)
Ru1' N1' 2.30(6)
Ru1' Cl1' 2.42(3)
Ru1' Cl2' 2.45(3)
N1' C11' 1.43(7)
N1' H1'1 0.9700
N1' H1'2 0.9700
N2' C17' 1.35(10)
N2' H2'1 0.8600
N2' H2'2 0.8600
O1' C17' 1.23(7)
C1' C2' 1.523(19)
C1' H1'3 0.9605
C1' H1'4 0.9597
C1' H1'5 0.9599
C2' C3' 1.3900
C2' C7' 1.3900
C3' C4' 1.3900
C3' H3' 0.9300
C4' C5' 1.3900
C4' H4' 0.9300
C5' C6' 1.3900
C5' C8' 1.51(3)
C6' C7' 1.3900
C6' H6' 0.9300
C7' H7' 0.9300
C8' C9' 1.50(3)
C8' C10' 1.50(3)
C8' H8' 0.9800
C9' H9'1 0.9590
C9' H9'2 0.9613
C9' H9'3 0.9593
C10' H10D 0.9599
C10' H10E 0.9590
C10' H10F 0.9615
C11' C12' 1.3900
C11' C16' 1.3900
C12' C13' 1.3900
C12' H12' 0.9300
C13' C14' 1.3900
C13' H13' 0.9300
C14' C15' 1.3900
C14' C17' 1.49(8)
C15' C16' 1.3900
C15' H15' 0.9300
C16' H16' 0.9300
